data_4033136
loop_
_publ_author_name
'Riedel, Sibylle'
'Maichle-M\"ossmer, C\"acilia'
'Maier, Martin E.'

_publ_section_title
;
 Intramolecular Diels-Alder Reactions of Tethered Enoate Substituted
 Furans Induced by Dialkylaluminum Chloride.
;
_journal_issue 23
_journal_name_full 'The Journal of organic chemistry'
_journal_page_first 12798
_journal_page_last 12805
_journal_paper_doi 10.1021/acs.joc.7b02117
_journal_volume 82
_journal_year 2017
_chemical_formula_sum 'C13 H20 O3'
_chemical_formula_weight 224.29
_space_group_crystal_system triclinic
_space_group_IT_number 2
_space_group_name_Hall '-P 1'
_space_group_name_H-M_alt 'P -1'
_symmetry_space_group_name_Hall '-P 1'
_symmetry_space_group_name_H-M 'P -1'
_atom_sites_solution_hydrogens mixed
_audit_creation_method SHELXL-2014/7
_cell_angle_alpha 76.2070(10)
_cell_angle_beta 85.490(2)
_cell_angle_gamma 85.984(2)
_cell_formula_units_Z 4
_cell_length_a 5.2724(3)
_cell_length_b 12.5941(6)
_cell_length_c 19.4644(10)
_cell_measurement_reflns_used 161
_cell_measurement_temperature 100(2)
_cell_measurement_theta_max 12.65
_cell_measurement_theta_min 1.871
_cell_volume 1249.54(11)
_computing_cell_refinement 'Bruker SAINT'
_computing_data_collection 'Bruker APEX2'
_computing_data_reduction 'Bruker SAINT'
_computing_structure_refinement 'SHELXL-2014/7 (Sheldrick, 2014)'
_computing_structure_solution 'SHELXS-97 (Sheldrick 2008)'
_diffrn_ambient_temperature 100(2)
_diffrn_measured_fraction_theta_full 0.999
_diffrn_measured_fraction_theta_max 0.995
_diffrn_measurement_device_type 'Bruker APEX II DUO'
_diffrn_measurement_method 'phi and omega scans'
_diffrn_radiation_type MoK\a
_diffrn_radiation_wavelength 0.71073
_diffrn_reflns_av_R_equivalents 0.0300
_diffrn_reflns_av_unetI/netI 0.0278
_diffrn_reflns_Laue_measured_fraction_full 0.999
_diffrn_reflns_Laue_measured_fraction_max 0.995
_diffrn_reflns_limit_h_max 6
_diffrn_reflns_limit_h_min -6
_diffrn_reflns_limit_k_max 15
_diffrn_reflns_limit_k_min -16
_diffrn_reflns_limit_l_max 24
_diffrn_reflns_limit_l_min -24
_diffrn_reflns_number 22184
_diffrn_reflns_point_group_measured_fraction_full 0.999
_diffrn_reflns_point_group_measured_fraction_max 0.995
_diffrn_reflns_theta_full 25.242
_diffrn_reflns_theta_max 27.096
_diffrn_reflns_theta_min 1.667
_diffrn_source 'ImuS-focus sealed tube'
_exptl_absorpt_coefficient_mu 0.083
_exptl_absorpt_correction_T_max 0.9910
_exptl_absorpt_correction_T_min 0.9590
_exptl_absorpt_correction_type numerical
_exptl_absorpt_process_details sadabs
_exptl_crystal_colour colourless
_exptl_crystal_density_diffrn 1.192
_exptl_crystal_description needle
_exptl_crystal_F_000 488
_exptl_crystal_size_max 0.505
_exptl_crystal_size_mid 0.167
_exptl_crystal_size_min 0.114
_refine_diff_density_max 0.360
_refine_diff_density_min -0.208
_refine_diff_density_rms 0.043
_refine_ls_extinction_method none
_refine_ls_goodness_of_fit_ref 1.040
_refine_ls_hydrogen_treatment mixed
_refine_ls_matrix_type full
_refine_ls_number_parameters 299
_refine_ls_number_reflns 5478
_refine_ls_number_restraints 0
_refine_ls_restrained_S_all 1.040
_refine_ls_R_factor_all 0.0572
_refine_ls_R_factor_gt 0.0459
_refine_ls_shift/su_max 0.001
_refine_ls_shift/su_mean 0.000
_refine_ls_structure_factor_coef Fsqd
_refine_ls_weighting_details 'w=1/[\s^2^(Fo^2^)+(0.0564P)^2^+0.4849P] where P=(Fo^2^+2Fc^2^)/3'
_refine_ls_weighting_scheme calc
_refine_ls_wR_factor_gt 0.1152
_refine_ls_wR_factor_ref 0.1227
_reflns_Friedel_coverage 0.000
_reflns_number_gt 4452
_reflns_number_total 5478
_reflns_threshold_expression 'I > 2\s(I)'
_cod_data_source_file jo7b02117_si_002.cif
_cod_data_source_block mo_sr34_0m_indene_21
_cod_depositor_comments 'Adding full bibliography for 4033135--4033140.cif.'
_cod_database_code 4033136
_shelx_shelxl_version_number 2014/7
_shelx_space_group_comment
;
The symmetry employed for this shelxl refinement is uniquely defined
by the following loop, which should always be used as a source of
symmetry information in preference to the above space-group names.
They are only intended as comments.
;
_shelx_estimated_absorpt_t_min 0.959
_shelx_estimated_absorpt_t_max 0.991

loop_
_space_group_symop_operation_xyz
'x, y, z'
'-x, -y, -z'

loop_
_atom_site_label
_atom_site_type_symbol
_atom_site_fract_x
_atom_site_fract_y
_atom_site_fract_z
_atom_site_U_iso_or_equiv
_atom_site_adp_type
_atom_site_occupancy
_atom_site_site_symmetry_order
_atom_site_calc_flag
_atom_site_refinement_flags_posn
_atom_site_refinement_flags_adp
C1 C -0.0485(3) 0.49852(11) 0.22655(7) 0.0198(3) Uani 1 1 d . .
H1 H -0.2017 0.5252 0.1988 0.024 Uiso 1 1 calc R U
C2 C 0.1287(3) 0.59268(11) 0.22006(7) 0.0197(3) Uani 1 1 d . .
H2 H 0.2902 0.5612 0.2424 0.024 Uiso 1 1 calc R U
O2 O -0.37026(18) 0.48407(9) 0.31948(5) 0.0254(2) Uani 1 1 d . .
C3 C 0.1963(3) 0.64777(12) 0.14196(8) 0.0253(3) Uani 1 1 d . .
H3 H 0.3480 0.6917 0.1407 0.030 Uiso 1 1 calc R U
C4 C 0.2734(3) 0.56212(13) 0.10019(8) 0.0295(3) Uani 1 1 d . .
H4 H 0.3574 0.5849 0.0545 0.035 Uiso 1 1 calc R U
C5 C 0.2293(3) 0.45674(13) 0.12428(8) 0.0281(3) Uani 1 1 d . .
C6 C 0.2683(4) 0.36531(15) 0.08475(10) 0.0413(4) Uani 1 1 d . .
H6A H 0.4518 0.3501 0.0737 0.050 Uiso 1 1 calc R U
H6B H 0.1803 0.3851 0.0400 0.050 Uiso 1 1 calc R U
C7 C 0.1513(4) 0.26545(15) 0.13619(10) 0.0464(5) Uani 1 1 d . .
H7A H 0.0637 0.2217 0.1101 0.056 Uiso 1 1 calc R U
H7B H 0.2841 0.2181 0.1636 0.056 Uiso 1 1 calc R U
C8 C -0.0390(4) 0.31514(14) 0.18506(10) 0.0401(4) Uani 1 1 d . .
H8A H -0.2000 0.3412 0.1621 0.048 Uiso 1 1 calc R U
H8B H -0.0769 0.2616 0.2304 0.048 Uiso 1 1 calc R U
C9 C 0.1031(3) 0.41039(12) 0.19656(8) 0.0253(3) Uani 1 1 d . .
H9 H 0.2407 0.3790 0.2292 0.030 Uiso 1 1 calc R U
C10 C -0.0173(3) 0.72690(13) 0.10685(8) 0.0336(4) Uani 1 1 d . .
H10A H -0.1574 0.6839 0.0986 0.040 Uiso 1 1 calc R U
H10B H -0.0861 0.7727 0.1396 0.040 Uiso 1 1 calc R U
C11 C 0.0738(4) 0.80112(16) 0.03660(9) 0.0486(5) Uani 1 1 d . .
H11A H 0.2111 0.8446 0.0445 0.073 Uiso 1 1 calc R U
H11B H -0.0683 0.8502 0.0167 0.073 Uiso 1 1 calc R U
H11C H 0.1371 0.7563 0.0034 0.073 Uiso 1 1 calc R U
C12 C -0.1293(3) 0.45419(11) 0.30386(7) 0.0202(3) Uani 1 1 d . .
C13 C -0.4592(3) 0.44791(15) 0.39331(8) 0.0321(4) Uani 1 1 d . .
H13A H -0.4227 0.3689 0.4094 0.048 Uiso 1 1 calc R U
H13B H -0.6433 0.4642 0.3984 0.048 Uiso 1 1 calc R U
H13C H -0.3718 0.4863 0.4221 0.048 Uiso 1 1 calc R U
C21 C 0.3390(2) 0.87993(11) 0.34773(7) 0.0182(3) Uani 1 1 d . .
H21 H 0.1861 0.9050 0.3196 0.022 Uiso 1 1 calc R U
C22 C 0.5586(3) 0.84335(11) 0.30052(7) 0.0185(3) Uani 1 1 d . .
H22 H 0.7133 0.8261 0.3286 0.022 Uiso 1 1 calc R U
C23 C 0.6209(3) 0.93444(11) 0.23423(7) 0.0218(3) Uani 1 1 d . .
H23 H 0.7933 0.9149 0.2140 0.026 Uiso 1 1 calc R U
C24 C 0.6378(3) 1.04223(11) 0.25467(8) 0.0243(3) Uani 1 1 d . .
H24 H 0.7154 1.1004 0.2211 0.029 Uiso 1 1 calc R U
C25 C 0.5497(3) 1.06000(11) 0.31708(7) 0.0222(3) Uani 1 1 d . .
C26 C 0.5261(3) 1.16751(12) 0.34047(8) 0.0306(3) Uani 1 1 d . .
H26A H 0.4466 1.2265 0.3041 0.037 Uiso 1 1 calc R U
H26B H 0.6956 1.1896 0.3486 0.037 Uiso 1 1 calc R U
C27 C 0.3559(4) 1.14466(14) 0.40993(9) 0.0386(4) Uani 1 1 d . .
H27A H 0.4598 1.1334 0.4515 0.046 Uiso 1 1 calc R U
H27B H 0.2293 1.2062 0.4109 0.046 Uiso 1 1 calc R U
C28 C 0.2235(3) 1.03993(13) 0.40977(9) 0.0348(4) Uani 1 1 d . .
H28A H 0.1725 1.0000 0.4586 0.042 Uiso 1 1 calc R U
H28B H 0.0709 1.0569 0.3817 0.042 Uiso 1 1 calc R U
C29 C 0.4272(3) 0.97382(11) 0.37535(7) 0.0213(3) Uani 1 1 d . .
H29 H 0.5568 0.9431 0.4107 0.026 Uiso 1 1 calc R U
C30 C 0.4334(3) 0.94612(12) 0.17583(8) 0.0297(3) Uani 1 1 d . .
H30A H 0.4003 0.8724 0.1701 0.036 Uiso 1 1 calc R U
H30B H 0.2697 0.9801 0.1907 0.036 Uiso 1 1 calc R U
C31 C 0.5328(4) 1.01548(14) 0.10447(8) 0.0399(4) Uani 1 1 d . .
H31A H 0.5575 1.0898 0.1092 0.060 Uiso 1 1 calc R U
H31B H 0.4090 1.0185 0.0689 0.060 Uiso 1 1 calc R U
H31C H 0.6956 0.9826 0.0896 0.060 Uiso 1 1 calc R U
C32 C 0.2763(3) 0.78387(11) 0.40871(7) 0.0193(3) Uani 1 1 d . .
C33 C -0.0182(3) 0.65076(12) 0.45955(9) 0.0327(4) Uani 1 1 d . .
H33A H 0.1000 0.5883 0.4564 0.049 Uiso 1 1 calc R U
H33B H -0.1921 0.6324 0.4543 0.049 Uiso 1 1 calc R U
H33C H -0.0095 0.6681 0.5058 0.049 Uiso 1 1 calc R U
H03 H 0.128(4) 0.6960(17) 0.2734(11) 0.049 Uiso 1 1 d . U
H023 H 0.632(4) 0.7096(17) 0.2768(11) 0.049 Uiso 1 1 d . U
O1 O 0.0072(2) 0.39831(9) 0.34658(6) 0.0329(3) Uani 1 1 d . .
O3 O 0.01186(19) 0.66835(8) 0.25898(5) 0.0228(2) Uani 1 1 d . .
O21 O 0.4119(2) 0.74643(9) 0.45642(6) 0.0330(3) Uani 1 1 d . .
O22 O 0.05116(18) 0.74483(8) 0.40371(5) 0.0258(2) Uani 1 1 d . .
O23 O 0.49293(19) 0.74474(8) 0.28305(5) 0.0215(2) Uani 1 1 d . .

loop_
_atom_site_aniso_label
_atom_site_aniso_U_11
_atom_site_aniso_U_22
_atom_site_aniso_U_33
_atom_site_aniso_U_23
_atom_site_aniso_U_13
_atom_site_aniso_U_12
C1 0.0219(7) 0.0203(6) 0.0169(6) -0.0036(5) 0.0000(5) -0.0034(5)
C2 0.0201(6) 0.0201(6) 0.0191(6) -0.0055(5) 0.0015(5) -0.0024(5)
O2 0.0221(5) 0.0359(6) 0.0164(5) -0.0033(4) 0.0014(4) -0.0017(4)
C3 0.0279(7) 0.0243(7) 0.0225(7) -0.0037(6) 0.0059(6) -0.0081(6)
C4 0.0315(8) 0.0345(8) 0.0215(7) -0.0072(6) 0.0083(6) -0.0044(6)
C5 0.0305(8) 0.0306(8) 0.0240(7) -0.0101(6) 0.0036(6) -0.0004(6)
C6 0.0564(11) 0.0373(9) 0.0326(9) -0.0169(8) 0.0093(8) -0.0007(8)
C7 0.0732(13) 0.0306(9) 0.0395(10) -0.0192(8) 0.0055(9) -0.0034(9)
C8 0.0579(11) 0.0290(8) 0.0367(9) -0.0146(7) 0.0092(8) -0.0151(8)
C9 0.0326(8) 0.0211(7) 0.0222(7) -0.0064(6) 0.0026(6) -0.0020(6)
C10 0.0479(10) 0.0278(8) 0.0212(7) -0.0006(6) 0.0031(7) 0.0019(7)
C11 0.0789(14) 0.0361(10) 0.0252(9) 0.0034(7) 0.0001(9) -0.0054(9)
C12 0.0222(7) 0.0185(6) 0.0201(7) -0.0043(5) -0.0003(5) -0.0048(5)
C13 0.0291(8) 0.0495(10) 0.0168(7) -0.0068(7) 0.0053(6) -0.0073(7)
C21 0.0192(6) 0.0189(6) 0.0156(6) -0.0023(5) -0.0002(5) -0.0026(5)
C22 0.0205(6) 0.0180(6) 0.0173(6) -0.0044(5) 0.0003(5) -0.0032(5)
C23 0.0266(7) 0.0207(7) 0.0183(7) -0.0057(5) 0.0049(5) -0.0059(5)
C24 0.0305(7) 0.0202(7) 0.0219(7) -0.0032(6) 0.0028(6) -0.0095(6)
C25 0.0263(7) 0.0195(7) 0.0210(7) -0.0041(5) -0.0026(6) -0.0037(5)
C26 0.0445(9) 0.0209(7) 0.0280(8) -0.0081(6) -0.0031(7) -0.0032(6)
C27 0.0565(11) 0.0291(8) 0.0332(9) -0.0159(7) 0.0054(8) -0.0018(8)
C28 0.0398(9) 0.0323(8) 0.0337(9) -0.0150(7) 0.0115(7) -0.0028(7)
C29 0.0255(7) 0.0213(7) 0.0176(6) -0.0057(5) 0.0000(5) -0.0029(5)
C30 0.0472(9) 0.0239(7) 0.0178(7) -0.0019(6) -0.0029(6) -0.0089(7)
C31 0.0673(12) 0.0306(8) 0.0185(8) -0.0019(7) 0.0043(8) -0.0010(8)
C32 0.0211(6) 0.0208(6) 0.0159(6) -0.0050(5) 0.0023(5) -0.0019(5)
C33 0.0277(8) 0.0254(8) 0.0379(9) 0.0074(7) 0.0009(7) -0.0087(6)
O1 0.0305(6) 0.0380(6) 0.0236(5) 0.0039(5) -0.0015(4) 0.0043(5)
O3 0.0253(5) 0.0221(5) 0.0230(5) -0.0094(4) 0.0009(4) -0.0038(4)
O21 0.0322(6) 0.0399(6) 0.0221(5) 0.0068(5) -0.0069(4) -0.0117(5)
O22 0.0222(5) 0.0241(5) 0.0270(5) 0.0039(4) -0.0028(4) -0.0066(4)
O23 0.0240(5) 0.0169(5) 0.0245(5) -0.0070(4) 0.0015(4) -0.0026(4)

loop_
_atom_type_symbol
_atom_type_description
_atom_type_scat_dispersion_real
_atom_type_scat_dispersion_imag
_atom_type_scat_source
C C 0.0033 0.0016 'International Tables Vol C Tables 4.2.6.8 and 6.1.1.4'
H H 0.0000 0.0000 'International Tables Vol C Tables 4.2.6.8 and 6.1.1.4'
O O 0.0106 0.0060 'International Tables Vol C Tables 4.2.6.8 and 6.1.1.4'

loop_
_geom_angle_atom_site_label_1
_geom_angle_atom_site_label_2
_geom_angle_atom_site_label_3
_geom_angle
C12 C1 C9 110.39(11)
C12 C1 C2 109.21(11)
C9 C1 C2 106.99(11)
C12 C1 H1 110.1
C9 C1 H1 110.1
C2 C1 H1 110.1
O3 C2 C1 109.03(11)
O3 C2 C3 112.46(11)
C1 C2 C3 111.26(11)
O3 C2 H2 108.0
C1 C2 H2 108.0
C3 C2 H2 108.0
C12 O2 C13 115.47(11)
C4 C3 C2 110.35(12)
C4 C3 C10 110.88(13)
C2 C3 C10 113.41(12)
C4 C3 H3 107.3
C2 C3 H3 107.3
C10 C3 H3 107.3
C5 C4 C3 123.21(13)
C5 C4 H4 118.4
C3 C4 H4 118.4
C4 C5 C9 123.26(14)
C4 C5 C6 128.31(14)
C9 C5 C6 108.19(13)
C5 C6 C7 104.58(13)
C5 C6 H6A 110.8
C7 C6 H6A 110.8
C5 C6 H6B 110.8
C7 C6 H6B 110.8
H6A C6 H6B 108.9
C8 C7 C6 104.33(14)
C8 C7 H7A 110.9
C6 C7 H7A 110.9
C8 C7 H7B 110.9
C6 C7 H7B 110.9
H7A C7 H7B 108.9
C9 C8 C7 102.46(14)
C9 C8 H8A 111.3
C7 C8 H8A 111.3
C9 C8 H8B 111.3
C7 C8 H8B 111.3
H8A C8 H8B 109.2
C5 C9 C1 111.90(12)
C5 C9 C8 103.24(12)
C1 C9 C8 118.25(13)
C5 C9 H9 107.7
C1 C9 H9 107.7
C8 C9 H9 107.7
C11 C10 C3 112.63(14)
C11 C10 H10A 109.1
C3 C10 H10A 109.1
C11 C10 H10B 109.1
C3 C10 H10B 109.1
H10A C10 H10B 107.8
C10 C11 H11A 109.5
C10 C11 H11B 109.5
H11A C11 H11B 109.5
C10 C11 H11C 109.5
H11A C11 H11C 109.5
H11B C11 H11C 109.5
O1 C12 O2 123.57(13)
O1 C12 C1 124.25(13)
O2 C12 C1 112.18(11)
O2 C13 H13A 109.5
O2 C13 H13B 109.5
H13A C13 H13B 109.5
O2 C13 H13C 109.5
H13A C13 H13C 109.5
H13B C13 H13C 109.5
C32 C21 C29 110.40(11)
C32 C21 C22 108.49(11)
C29 C21 C22 107.96(10)
C32 C21 H21 110.0
C29 C21 H21 110.0
C22 C21 H21 110.0
O23 C22 C21 108.48(10)
O23 C22 C23 112.39(11)
C21 C22 C23 111.59(11)
O23 C22 H22 108.1
C21 C22 H22 108.1
C23 C22 H22 108.1
C24 C23 C30 110.79(12)
C24 C23 C22 110.20(11)
C30 C23 C22 113.62(11)
C24 C23 H23 107.3
C30 C23 H23 107.3
C22 C23 H23 107.3
C25 C24 C23 123.55(12)
C25 C24 H24 118.2
C23 C24 H24 118.2
C24 C25 C29 123.34(13)
C24 C25 C26 128.35(13)
C29 C25 C26 108.02(12)
C25 C26 C27 105.18(12)
C25 C26 H26A 110.7
C27 C26 H26A 110.7
C25 C26 H26B 110.7
C27 C26 H26B 110.7
H26A C26 H26B 108.8
C28 C27 C26 104.68(13)
C28 C27 H27A 110.8
C26 C27 H27A 110.8
C28 C27 H27B 110.8
C26 C27 H27B 110.8
H27A C27 H27B 108.9
C29 C28 C27 103.33(13)
C29 C28 H28A 111.1
C27 C28 H28A 111.1
C29 C28 H28B 111.1
C27 C28 H28B 111.1
H28A C28 H28B 109.1
C25 C29 C21 112.18(11)
C25 C29 C28 102.96(11)
C21 C29 C28 117.08(12)
C25 C29 H29 108.1
C21 C29 H29 108.1
C28 C29 H29 108.1
C31 C30 C23 112.75(13)
C31 C30 H30A 109.0
C23 C30 H30A 109.0
C31 C30 H30B 109.0
C23 C30 H30B 109.0
H30A C30 H30B 107.8
C30 C31 H31A 109.5
C30 C31 H31B 109.5
H31A C31 H31B 109.5
C30 C31 H31C 109.5
H31A C31 H31C 109.5
H31B C31 H31C 109.5
O21 C32 O22 123.38(12)
O21 C32 C21 124.40(12)
O22 C32 C21 112.22(11)
O22 C33 H33A 109.5
O22 C33 H33B 109.5
H33A C33 H33B 109.5
O22 C33 H33C 109.5
H33A C33 H33C 109.5
H33B C33 H33C 109.5
C2 O3 H03 107.0(15)
C32 O22 C33 115.17(11)
C22 O23 H023 106.3(15)

loop_
_geom_bond_atom_site_label_1
_geom_bond_atom_site_label_2
_geom_bond_distance
C1 C12 1.5130(18)
C1 C9 1.524(2)
C1 C2 1.5365(18)
C1 H1 1.0000
C2 O3 1.4318(17)
C2 C3 1.5380(18)
C2 H2 1.0000
O2 C12 1.3323(17)
O2 C13 1.4506(17)
C3 C4 1.515(2)
C3 C10 1.539(2)
C3 H3 1.0000
C4 C5 1.328(2)
C4 H4 0.9500
C5 C9 1.509(2)
C5 C6 1.525(2)
C6 C7 1.541(3)
C6 H6A 0.9900
C6 H6B 0.9900
C7 C8 1.533(3)
C7 H7A 0.9900
C7 H7B 0.9900
C8 C9 1.526(2)
C8 H8A 0.9900
C8 H8B 0.9900
C9 H9 1.0000
C10 C11 1.525(2)
C10 H10A 0.9900
C10 H10B 0.9900
C11 H11A 0.9800
C11 H11B 0.9800
C11 H11C 0.9800
C12 O1 1.2036(17)
C13 H13A 0.9800
C13 H13B 0.9800
C13 H13C 0.9800
C21 C32 1.5136(17)
C21 C29 1.5241(19)
C21 C22 1.5354(18)
C21 H21 1.0000
C22 O23 1.4345(16)
C22 C23 1.5392(18)
C22 H22 1.0000
C23 C24 1.5129(19)
C23 C30 1.539(2)
C23 H23 1.0000
C24 C25 1.330(2)
C24 H24 0.9500
C25 C29 1.5090(19)
C25 C26 1.522(2)
C26 C27 1.541(2)
C26 H26A 0.9900
C26 H26B 0.9900
C27 C28 1.536(2)
C27 H27A 0.9900
C27 H27B 0.9900
C28 C29 1.524(2)
C28 H28A 0.9900
C28 H28B 0.9900
C29 H29 1.0000
C30 C31 1.529(2)
C30 H30A 0.9900
C30 H30B 0.9900
C31 H31A 0.9800
C31 H31B 0.9800
C31 H31C 0.9800
C32 O21 1.2020(17)
C32 O22 1.3351(16)
C33 O22 1.4502(16)
C33 H33A 0.9800
C33 H33B 0.9800
C33 H33C 0.9800
O3 H03 0.82(2)
O23 H023 0.84(2)

loop_
_geom_torsion_atom_site_label_1
_geom_torsion_atom_site_label_2
_geom_torsion_atom_site_label_3
_geom_torsion_atom_site_label_4
_geom_torsion
C12 C1 C2 O3 -50.08(14)
C9 C1 C2 O3 -169.57(11)
C12 C1 C2 C3 -174.67(11)
C9 C1 C2 C3 65.84(14)
O3 C2 C3 C4 -169.59(12)
C1 C2 C3 C4 -46.96(16)
O3 C2 C3 C10 -44.50(16)
C1 C2 C3 C10 78.14(15)
C2 C3 C4 C5 14.7(2)
C10 C3 C4 C5 -111.86(17)
C3 C4 C5 C9 -1.5(2)
C3 C4 C5 C6 172.17(16)
C4 C5 C6 C7 -172.56(17)
C9 C5 C6 C7 1.86(19)
C5 C6 C7 C8 23.2(2)
C6 C7 C8 C9 -39.30(19)
C4 C5 C9 C1 20.4(2)
C6 C5 C9 C1 -154.37(14)
C4 C5 C9 C8 148.61(16)
C6 C5 C9 C8 -26.15(17)
C12 C1 C9 C5 -169.10(12)
C2 C1 C9 C5 -50.37(15)
C12 C1 C9 C8 71.15(17)
C2 C1 C9 C8 -170.12(13)
C7 C8 C9 C5 40.04(17)
C7 C8 C9 C1 164.19(14)
C4 C3 C10 C11 -69.37(17)
C2 C3 C10 C11 165.82(14)
C13 O2 C12 O1 2.2(2)
C13 O2 C12 C1 -177.90(12)
C9 C1 C12 O1 43.42(19)
C2 C1 C12 O1 -73.95(17)
C9 C1 C12 O2 -136.53(12)
C2 C1 C12 O2 106.10(13)
C32 C21 C22 O23 51.61(13)
C29 C21 C22 O23 171.27(10)
C32 C21 C22 C23 175.95(11)
C29 C21 C22 C23 -64.39(14)
O23 C22 C23 C24 168.91(11)
C21 C22 C23 C24 46.80(15)
O23 C22 C23 C30 43.91(16)
C21 C22 C23 C30 -78.20(15)
C30 C23 C24 C25 111.30(16)
C22 C23 C24 C25 -15.3(2)
C23 C24 C25 C29 1.2(2)
C23 C24 C25 C26 -171.83(14)
C24 C25 C26 C27 166.87(16)
C29 C25 C26 C27 -7.05(17)
C25 C26 C27 C28 -17.68(18)
C26 C27 C28 C29 35.63(17)
C24 C25 C29 C21 -18.48(19)
C26 C25 C29 C21 155.81(12)
C24 C25 C29 C28 -145.22(15)
C26 C25 C29 C28 29.07(15)
C32 C21 C29 C25 166.51(11)
C22 C21 C29 C25 48.07(15)
C32 C21 C29 C28 -74.78(15)
C22 C21 C29 C28 166.78(12)
C27 C28 C29 C25 -39.59(15)
C27 C28 C29 C21 -163.15(13)
C24 C23 C30 C31 69.68(16)
C22 C23 C30 C31 -165.63(13)
C29 C21 C32 O21 -48.18(18)
C22 C21 C32 O21 69.94(17)
C29 C21 C32 O22 131.78(12)
C22 C21 C32 O22 -110.10(13)
O21 C32 O22 C33 -1.5(2)
C21 C32 O22 C33 178.50(12)
